data_2227173
loop_
_publ_author_name
'Liu, Jia-Lu'
'Cai, Hai-Ting'
'Zhao, Guo-Liang'

_publ_section_title
;
 (Methanol-\k<i>O</i>)bis{2-methoxy-6-[(4-methylphenyl)iminiomethyl]phenolato-\k^2^<i>O</i>,<i>O</i>'}tris(nitrato-\k^2^<i>O</i>,<i>O</i>')lanthanum(III)
;
_journal_coeditor_code BH2313
_journal_issue 10
_journal_name_full 'Acta Crystallographica Section E'
_journal_page_first m1332
_journal_page_last m1333
_journal_paper_doi 10.1107/S1600536810038109
_journal_volume 66
_journal_year 2010
_chemical_formula_iupac '[La (N O3)3 (C15 H15 N O2)2 (C H4 O)]'
_chemical_formula_moiety 'C31 H34 La N5 O14'
_chemical_formula_sum 'C31 H34 La N5 O14'
_chemical_formula_weight 839.54
_chemical_name_systematic
;
(Methanol-\k<i>O</i>)bis{2-methoxy-6-[(4-methylphenyl)iminiomethyl]phenolato-
\k^2^<i>O</i>,<i>O</i>'}tris(nitrato-\k^2^<i>O</i>,<i>O</i>')lanthanum(III)
;
_space_group_IT_number 2
_symmetry_cell_setting triclinic
_symmetry_space_group_name_Hall '-P 1'
_symmetry_space_group_name_H-M 'P -1'
_atom_sites_solution_hydrogens geom
_atom_sites_solution_primary direct
_atom_sites_solution_secondary difmap
_audit_creation_method SHELXL-97
_cell_angle_alpha 73.210(2)
_cell_angle_beta 85.648(2)
_cell_angle_gamma 79.3200(10)
_cell_formula_units_Z 2
_cell_length_a 7.8616(2)
_cell_length_b 14.6502(5)
_cell_length_c 16.6470(5)
_cell_measurement_reflns_used 9937
_cell_measurement_temperature 296(2)
_cell_measurement_theta_max 27.71
_cell_measurement_theta_min 1.47
_cell_volume 1803.26(10)
_computing_cell_refinement 'SAINT (Bruker, 2006)'
_computing_data_collection 'APEX2 (Bruker, 2006)'
_computing_data_reduction 'SAINT (Bruker, 2006)'
_computing_molecular_graphics 'SHELXTL (Sheldrick, 2008)'
_computing_publication_material 'SHELXTL (Sheldrick, 2008)'
_computing_structure_refinement 'SHELXL97 (Sheldrick, 2008)'
_computing_structure_solution 'SHELXS97 (Sheldrick, 2008)'
_diffrn_ambient_temperature 296(2)
_diffrn_measured_fraction_theta_full 0.987
_diffrn_measured_fraction_theta_max 0.987
_diffrn_measurement_device_type 'Bruker APEXII CCD area-detector'
_diffrn_measurement_method '\f and \w scans'
_diffrn_radiation_monochromator graphite
_diffrn_radiation_source 'fine-focus sealed tube'
_diffrn_radiation_type MoK\a
_diffrn_radiation_wavelength 0.71073
_diffrn_reflns_av_R_equivalents 0.0243
_diffrn_reflns_av_sigmaI/netI 0.0246
_diffrn_reflns_limit_h_max 10
_diffrn_reflns_limit_h_min -9
_diffrn_reflns_limit_k_max 18
_diffrn_reflns_limit_k_min -19
_diffrn_reflns_limit_l_max 21
_diffrn_reflns_limit_l_min -21
_diffrn_reflns_number 30011
_diffrn_reflns_theta_full 27.71
_diffrn_reflns_theta_max 27.71
_diffrn_reflns_theta_min 1.47
_diffrn_standards_decay_% 0
_exptl_absorpt_coefficient_mu 1.257
_exptl_absorpt_correction_T_max 0.783
_exptl_absorpt_correction_T_min 0.634
_exptl_absorpt_correction_type multi-scan
_exptl_absorpt_process_details '(SADABS; Sheldrick, 1996)'
_exptl_crystal_colour red
_exptl_crystal_density_diffrn 1.546
_exptl_crystal_density_method 'not measured'
_exptl_crystal_description block
_exptl_crystal_F_000 848
_exptl_crystal_size_max 0.433
_exptl_crystal_size_mid 0.309
_exptl_crystal_size_min 0.195
_refine_diff_density_max 1.226
_refine_diff_density_min -0.506
_refine_ls_extinction_method none
_refine_ls_goodness_of_fit_ref 1.078
_refine_ls_hydrogen_treatment mixed
_refine_ls_matrix_type full
_refine_ls_number_constraints 0
_refine_ls_number_parameters 473
_refine_ls_number_reflns 8464
_refine_ls_number_restraints 0
_refine_ls_restrained_S_all 1.078
_refine_ls_R_factor_all 0.0391
_refine_ls_R_factor_gt 0.0337
_refine_ls_shift/su_max 0.001
_refine_ls_shift/su_mean 0.000
_refine_ls_structure_factor_coef Fsqd
_refine_ls_weighting_details 'calc w=1/[\s^2^(Fo^2^)+(0.0579P)^2^+0.8812P] where P=(Fo^2^+2Fc^2^)/3'
_refine_ls_weighting_scheme calc
_refine_ls_wR_factor_gt 0.0980
_refine_ls_wR_factor_ref 0.1014
_reflns_number_gt 7465
_reflns_number_total 8464
_reflns_threshold_expression I>2\s(I)
_cod_data_source_file bh2313.cif
_cod_data_source_block I
_cod_original_cell_volume 1803.26(9)
_cod_database_code 2227173
_cod_database_fobs_code 2227173

loop_
_symmetry_equiv_pos_as_xyz
'x, y, z'
'-x, -y, -z'

loop_
_atom_site_type_symbol
_atom_site_label
_atom_site_fract_x
_atom_site_fract_y
_atom_site_fract_z
_atom_site_U_iso_or_equiv
_atom_site_adp_type
_atom_site_calc_flag
_atom_site_refinement_flags
_atom_site_occupancy
_atom_site_disorder_assembly
_atom_site_disorder_group
La La 0.50959(2) 0.172767(11) 0.194416(10) 0.04293(7) Uani d . 1 . .
O O1 0.3524(3) 0.32578(16) 0.11163(14) 0.0509(5) Uani d . 1 A .
O O2 0.4089(4) 0.20682(18) 0.01876(17) 0.0673(7) Uani d . 1 A .
O O3 0.4311(3) 0.05673(16) 0.32705(14) 0.0534(5) Uani d . 1 A .
O O4 0.2435(3) 0.23100(17) 0.30077(18) 0.0668(7) Uani d . 1 A .
O O5 0.665(2) 0.0504(12) 0.1156(11) 0.093(5) Uani d P 0.50 A 1
O O5' 0.610(3) 0.0211(12) 0.1433(13) 0.118(7) Uani d P 0.50 A 2
O O6 0.7262(5) -0.0014(2) 0.2482(2) 0.0983(11) Uani d . 1 A .
O O7 0.8172(5) -0.0934(3) 0.1712(3) 0.1174(14) Uani d . 1 A .
O O8 0.8476(4) 0.1764(3) 0.17935(19) 0.0857(9) Uani d . 1 A .
O O9 0.7128(4) 0.2593(2) 0.06973(19) 0.0807(9) Uani d . 1 A .
O O10 0.9881(4) 0.2497(3) 0.0703(2) 0.0941(11) Uani d . 1 A .
O O11 0.5728(4) 0.32810(17) 0.22884(17) 0.0652(6) Uani d . 1 A .
O O12 0.6419(4) 0.19922(19) 0.32788(15) 0.0659(6) Uani d . 1 A .
O O13 0.6879(4) 0.3357(2) 0.34005(19) 0.0815(8) Uani d . 1 A .
O O14 0.2457(4) 0.1086(3) 0.1706(2) 0.0912(11) Uani d . 1 A .
N N1 0.2882(4) 0.50830(19) 0.11960(17) 0.0521(6) Uani d . 1 A .
H H1A 0.3398 0.4502 0.1421 0.063 Uiso calc R 1 . .
N N2 0.5013(3) -0.12440(19) 0.41794(17) 0.0486(6) Uani d . 1 A .
H H2A 0.5240 -0.0801 0.3738 0.058 Uiso calc R 1 . .
N N3 0.7281(5) -0.0207(2) 0.1827(3) 0.0753(9) Uani d . 1 . .
N N4 0.8512(4) 0.2286(2) 0.10540(19) 0.0582(7) Uani d . 1 . .
N N5 0.6358(4) 0.2885(2) 0.29964(18) 0.0542(6) Uani d . 1 . .
C C1 0.2592(5) 0.4606(2) -0.0041(2) 0.0548(8) Uani d . 1 A .
C C2 0.3205(4) 0.3609(2) 0.03234(19) 0.0453(6) Uani d . 1 . .
C C3 0.3459(4) 0.3002(2) -0.0216(2) 0.0523(7) Uani d . 1 A .
C C4 0.3071(6) 0.3360(3) -0.1045(2) 0.0694(10) Uani d . 1 . .
H H4A 0.3238 0.2945 -0.1386 0.083 Uiso calc R 1 A .
C C5 0.2422(7) 0.4346(3) -0.1392(2) 0.0822(13) Uani d . 1 A .
H H5A 0.2164 0.4580 -0.1959 0.099 Uiso calc R 1 . .
C C6 0.2170(7) 0.4957(3) -0.0904(2) 0.0775(12) Uani d . 1 . .
H H6A 0.1720 0.5608 -0.1133 0.093 Uiso calc R 1 A .
C C7 0.2388(5) 0.5277(2) 0.0433(2) 0.0611(9) Uani d . 1 . .
H H7A 0.1858 0.5907 0.0177 0.073 Uiso calc R 1 A .
C C8 0.4344(12) 0.1407(4) -0.0311(5) 0.162(4) Uani d . 1 . .
H H8C 0.4955 0.0794 0.0006 0.194 Uiso calc R 1 A .
H H8A 0.5006 0.1657 -0.0808 0.194 Uiso calc R 1 . .
H H8B 0.3240 0.1327 -0.0465 0.194 Uiso calc R 1 . .
C C9 0.2656(4) 0.5737(2) 0.1702(2) 0.0512(7) Uani d . 1 . .
C C10 0.3521(6) 0.5460(3) 0.2447(3) 0.0675(10) Uani d . 1 A .
H H10A 0.4255 0.4866 0.2605 0.081 Uiso calc R 1 . .
C C11 0.3294(6) 0.6071(3) 0.2957(3) 0.0724(11) Uani d . 1 . .
H H11A 0.3875 0.5882 0.3460 0.087 Uiso calc R 1 A .
C C12 0.2219(5) 0.6955(3) 0.2731(3) 0.0651(9) Uani d . 1 A .
C C13 0.1410(6) 0.7226(3) 0.1976(3) 0.0747(11) Uani d . 1 . .
H H13A 0.0713 0.7832 0.1808 0.090 Uiso calc R 1 A .
C C14 0.1595(6) 0.6631(3) 0.1459(3) 0.0683(10) Uani d . 1 A .
H H14A 0.1018 0.6826 0.0954 0.082 Uiso calc R 1 . .
C C15 0.1923(7) 0.7602(4) 0.3311(4) 0.0954(16) Uani d . 1 . .
H H15A 0.1148 0.8187 0.3055 0.143 Uiso calc R 1 A .
H H15B 0.3008 0.7758 0.3409 0.143 Uiso calc R 1 . .
H H15C 0.1427 0.7272 0.3834 0.143 Uiso calc R 1 . .
C C16 0.3056(4) -0.0007(2) 0.4620(2) 0.0464(7) Uani d . 1 A .
C C17 0.3251(4) 0.0727(2) 0.3862(2) 0.0463(6) Uani d . 1 . .
C C18 0.2207(4) 0.1652(2) 0.3780(2) 0.0535(7) Uani d . 1 A .
C C19 0.1127(5) 0.1833(3) 0.4407(3) 0.0617(9) Uani d . 1 . .
H H19A 0.0462 0.2444 0.4338 0.074 Uiso calc R 1 A .
C C20 0.0999(5) 0.1110(3) 0.5159(3) 0.0654(10) Uani d . 1 A .
H H20A 0.0266 0.1249 0.5589 0.078 Uiso calc R 1 . .
C C21 0.1928(5) 0.0211(3) 0.5269(2) 0.0574(8) Uani d . 1 . .
H H21A 0.1826 -0.0264 0.5771 0.069 Uiso calc R 1 A .
C C22 0.3935(4) -0.0961(2) 0.4727(2) 0.0495(7) Uani d . 1 . .
H H22A 0.3732 -0.1422 0.5225 0.059 Uiso calc R 1 A .
C C23 0.1142(7) 0.3155(3) 0.2773(4) 0.108(2) Uani d . 1 . .
H H23A 0.0386 0.3197 0.3247 0.162 Uiso calc R 1 A .
H H23B 0.0483 0.3120 0.2324 0.162 Uiso calc R 1 . .
H H23C 0.1687 0.3718 0.2591 0.162 Uiso calc R 1 . .
C C24 0.5857(4) -0.2201(2) 0.4228(2) 0.0514(7) Uani d . 1 . .
C C25 0.6855(6) -0.2367(3) 0.3564(3) 0.0787(12) Uani d . 1 A .
H H25A 0.6994 -0.1853 0.3096 0.094 Uiso calc R 1 . .
C C26 0.7662(6) -0.3292(3) 0.3578(3) 0.0841(13) Uani d . 1 . .
H H26A 0.8345 -0.3387 0.3118 0.101 Uiso calc R 1 A .
C C27 0.7489(6) -0.4063(3) 0.4239(3) 0.0730(11) Uani d . 1 A .
C C28 0.6463(9) -0.3883(3) 0.4903(3) 0.1021(18) Uani d . 1 . .
H H28A 0.6307 -0.4400 0.5365 0.122 Uiso calc R 1 A .
C C29 0.5661(8) -0.2968(3) 0.4906(3) 0.0885(15) Uani d . 1 A .
H H29A 0.4988 -0.2871 0.5368 0.106 Uiso calc R 1 . .
C C30 0.8370(9) -0.5076(4) 0.4238(4) 0.109(2) Uani d . 1 . .
H H30A 0.8078 -0.5530 0.4750 0.163 Uiso calc R 1 A .
H H30B 0.9602 -0.5103 0.4195 0.163 Uiso calc R 1 . .
H H30C 0.7988 -0.5234 0.3769 0.163 Uiso calc R 1 . .
C C31 0.1924(9) 0.0164(4) 0.2049(5) 0.137(3) Uani d . 1 . .
H H31A 0.0837 0.0174 0.1818 0.205 Uiso calc R 1 A .
H H31B 0.1798 0.0030 0.2648 0.205 Uiso calc R 1 . .
H H31C 0.2781 -0.0330 0.1912 0.205 Uiso calc R 1 . .
H H14 0.166(8) 0.151(4) 0.140(4) 0.107(18) Uiso d . 1 . .

loop_
_atom_site_aniso_label
_atom_site_aniso_U_11
_atom_site_aniso_U_22
_atom_site_aniso_U_33
_atom_site_aniso_U_12
_atom_site_aniso_U_13
_atom_site_aniso_U_23
La 0.04001(10) 0.03162(10) 0.05135(11) -0.00059(6) -0.00069(7) -0.00613(7)
O1 0.0568(13) 0.0394(11) 0.0507(12) 0.0028(9) -0.0089(10) -0.0083(9)
O2 0.0818(18) 0.0450(13) 0.0776(17) 0.0009(12) -0.0210(14) -0.0238(12)
O3 0.0528(12) 0.0415(11) 0.0574(13) -0.0024(9) 0.0127(10) -0.0076(10)
O4 0.0578(14) 0.0412(12) 0.0850(17) 0.0052(10) 0.0178(13) -0.0056(12)
O5 0.110(12) 0.067(7) 0.104(8) 0.032(6) -0.050(7) -0.043(6)
O5' 0.101(11) 0.094(12) 0.174(18) 0.049(8) -0.058(10) -0.087(12)
O6 0.119(3) 0.071(2) 0.086(2) 0.0160(19) 0.017(2) -0.0171(17)
O7 0.124(3) 0.079(2) 0.137(3) 0.052(2) -0.015(3) -0.052(2)
O8 0.0601(16) 0.105(2) 0.0719(18) -0.0099(16) -0.0042(14) 0.0051(17)
O9 0.0552(16) 0.095(2) 0.0764(18) -0.0136(15) -0.0031(13) 0.0012(16)
O10 0.0467(14) 0.114(3) 0.093(2) -0.0199(16) 0.0056(14) 0.0177(19)
O11 0.0798(17) 0.0453(13) 0.0675(15) -0.0025(12) -0.0209(13) -0.0115(11)
O12 0.0837(18) 0.0540(15) 0.0525(13) -0.0075(13) -0.0064(12) -0.0044(11)
O13 0.083(2) 0.096(2) 0.0820(19) -0.0218(17) -0.0105(15) -0.0456(17)
O14 0.0644(18) 0.075(2) 0.118(3) -0.0223(16) -0.0334(18) 0.0124(19)
N1 0.0589(16) 0.0360(13) 0.0546(15) 0.0036(11) 0.0003(12) -0.0096(11)
N2 0.0531(15) 0.0417(14) 0.0496(14) -0.0111(11) -0.0007(11) -0.0091(11)
N3 0.067(2) 0.0517(18) 0.103(3) 0.0121(16) -0.003(2) -0.0288(19)
N4 0.0460(15) 0.0540(17) 0.0614(17) -0.0079(12) -0.0002(13) 0.0039(13)
N5 0.0507(15) 0.0585(17) 0.0544(15) -0.0073(13) 0.0012(12) -0.0192(13)
C1 0.065(2) 0.0433(17) 0.0476(16) -0.0017(15) 0.0010(15) -0.0053(13)
C2 0.0413(15) 0.0434(16) 0.0487(16) -0.0046(12) -0.0021(12) -0.0103(13)
C3 0.0495(17) 0.0488(18) 0.0593(18) -0.0070(14) -0.0040(14) -0.0166(15)
C4 0.084(3) 0.069(3) 0.060(2) -0.011(2) -0.0033(19) -0.0273(19)
C5 0.121(4) 0.071(3) 0.0464(19) -0.008(3) -0.010(2) -0.0080(18)
C6 0.114(4) 0.051(2) 0.055(2) 0.000(2) -0.009(2) -0.0021(17)
C7 0.079(2) 0.0389(17) 0.0545(19) 0.0021(16) 0.0017(17) -0.0045(14)
C8 0.268(10) 0.070(3) 0.159(6) 0.047(5) -0.110(7) -0.072(4)
C9 0.0521(17) 0.0398(16) 0.0586(18) -0.0004(13) 0.0020(14) -0.0145(14)
C10 0.080(3) 0.0431(18) 0.073(2) 0.0112(17) -0.016(2) -0.0168(17)
C11 0.086(3) 0.057(2) 0.075(2) 0.002(2) -0.020(2) -0.0235(19)
C12 0.061(2) 0.054(2) 0.086(3) -0.0032(17) -0.0025(19) -0.0319(19)
C13 0.078(3) 0.051(2) 0.091(3) 0.0182(19) -0.013(2) -0.029(2)
C14 0.075(2) 0.051(2) 0.071(2) 0.0181(18) -0.0130(19) -0.0204(17)
C15 0.103(4) 0.078(3) 0.121(4) 0.002(3) -0.016(3) -0.060(3)
C16 0.0428(15) 0.0488(17) 0.0517(16) -0.0143(13) -0.0006(12) -0.0164(13)
C17 0.0391(14) 0.0462(16) 0.0559(17) -0.0101(12) 0.0028(12) -0.0170(14)
C18 0.0452(16) 0.0453(17) 0.069(2) -0.0086(13) 0.0073(14) -0.0165(15)
C19 0.0544(19) 0.056(2) 0.079(2) -0.0056(16) 0.0100(17) -0.0302(18)
C20 0.059(2) 0.081(3) 0.067(2) -0.0169(19) 0.0161(17) -0.040(2)
C21 0.059(2) 0.068(2) 0.0501(17) -0.0175(17) 0.0057(15) -0.0211(16)
C22 0.0530(17) 0.0502(18) 0.0459(15) -0.0155(14) -0.0042(13) -0.0098(13)
C23 0.085(3) 0.068(3) 0.124(4) 0.026(2) 0.030(3) 0.013(3)
C24 0.0543(18) 0.0441(17) 0.0582(18) -0.0107(14) -0.0079(14) -0.0149(14)
C25 0.091(3) 0.050(2) 0.088(3) -0.011(2) 0.025(2) -0.016(2)
C26 0.087(3) 0.065(3) 0.104(3) -0.010(2) 0.022(3) -0.037(3)
C27 0.080(3) 0.048(2) 0.096(3) -0.0049(19) -0.019(2) -0.026(2)
C28 0.160(6) 0.052(2) 0.082(3) -0.003(3) -0.004(3) -0.009(2)
C29 0.136(4) 0.053(2) 0.061(2) 0.000(2) 0.014(3) -0.0070(19)
C30 0.128(5) 0.064(3) 0.145(5) 0.008(3) -0.027(4) -0.054(3)
C31 0.117(5) 0.084(4) 0.205(8) -0.049(4) -0.060(5) 0.001(4)

loop_
_atom_type_symbol
_atom_type_description
_atom_type_scat_dispersion_real
_atom_type_scat_dispersion_imag
_atom_type_scat_source
C C 0.0033 0.0016 'International Tables Vol C Tables 4.2.6.8 and 6.1.1.4'
H H 0.0000 0.0000 'International Tables Vol C Tables 4.2.6.8 and 6.1.1.4'
La La -0.2871 2.4523 'International Tables Vol C Tables 4.2.6.8 and 6.1.1.4'
N N 0.0061 0.0033 'International Tables Vol C Tables 4.2.6.8 and 6.1.1.4'
O O 0.0106 0.0060 'International Tables Vol C Tables 4.2.6.8 and 6.1.1.4'

loop_
_geom_angle_atom_site_label_1
_geom_angle_atom_site_label_2
_geom_angle_atom_site_label_3
_geom_angle_site_symmetry_1
_geom_angle_site_symmetry_3
_geom_angle
_geom_angle_publ_flag
O1 La O3 . . 131.51(8) ?
O1 La O14 . . 83.19(10) ?
O3 La O14 . . 71.17(10) ?
O1 La O5' . . 125.4(5) ?
O3 La O5' . . 84.7(4) ?
O14 La O5' . . 71.2(4) ?
O1 La O5 . . 117.8(4) ?
O3 La O5 . . 99.1(3) ?
O14 La O5 . . 82.3(4) ?
O5' La O5 . . 15.8(6) ?
O1 La O11 . . 64.68(8) ?
O3 La O11 . . 108.70(8) ?
O14 La O11 . . 136.91(11) ?
O5' La O11 . . 151.1(4) ?
O5 La O11 . . 137.2(4) ?
O1 La O8 . . 109.57(9) ?
O3 La O8 . . 112.38(8) ?
O14 La O8 . . 151.69(14) ?
O5' La O8 . . 81.0(4) ?
O5 La O8 . . 69.4(4) ?
O11 La O8 . . 70.22(10) ?
O1 La O12 . . 109.48(8) ?
O3 La O12 . . 68.27(8) ?
O14 La O12 . . 134.66(11) ?
O5' La O12 . . 123.0(5) ?
O5 La O12 . . 123.1(4) ?
O11 La O12 . . 47.22(8) ?
O8 La O12 . . 66.28(10) ?
O1 La O9 . . 69.51(9) ?
O3 La O9 . . 158.15(9) ?
O14 La O9 . . 123.52(11) ?
O5' La O9 . . 85.6(4) ?
O5 La O9 . . 69.8(3) ?
O11 La O9 . . 72.62(10) ?
O8 La O9 . . 46.59(9) ?
O12 La O9 . . 101.36(9) ?
O1 La O6 . . 165.10(9) ?
O3 La O6 . . 61.97(9) ?
O14 La O6 . . 97.88(12) ?
O5' La O6 . . 42.8(5) ?
O5 La O6 . . 48.1(4) ?
O11 La O6 . . 120.64(11) ?
O8 La O6 . . 63.33(12) ?
O12 La O6 . . 80.39(10) ?
O9 La O6 . . 98.05(11) ?
O1 La O4 . . 74.24(7) ?
O3 La O4 . . 59.36(7) ?
O14 La O4 . . 73.01(12) ?
O5' La O4 . . 135.7(4) ?
O5 La O4 . . 151.3(4) ?
O11 La O4 . . 71.17(9) ?
O8 La O4 . . 134.08(10) ?
O12 La O4 . . 69.48(9) ?
O9 La O4 . . 136.83(9) ?
O6 La O4 . . 120.37(9) ?
O1 La O2 . . 56.74(7) ?
O3 La O2 . . 131.40(8) ?
O14 La O2 . . 62.19(10) ?
O5' La O2 . . 68.6(5) ?
O5 La O2 . . 63.1(4) ?
O11 La O2 . . 114.18(7) ?
O8 La O2 . . 102.91(9) ?
O12 La O2 . . 160.04(8) ?
O9 La O2 . . 61.45(9) ?
O6 La O2 . . 110.58(9) ?
O4 La O2 . . 115.03(8) ?
C2 O1 La . . 133.08(19) ?
C3 O2 C8 . . 115.9(4) ?
C3 O2 La . . 114.91(19) ?
C8 O2 La . . 128.8(3) ?
C17 O3 La . . 128.9(2) ?
C18 O4 C23 . . 117.0(3) ?
C18 O4 La . . 117.00(18) ?
C23 O4 La . . 125.3(3) ?
N3 O5 La . . 97.9(10) ?
N3 O5' La . . 105.2(13) ?
N3 O6 La . . 94.6(2) ?
N4 O8 La . . 98.3(2) ?
N4 O9 La . . 97.8(2) ?
N5 O11 La . . 98.73(19) ?
N5 O12 La . . 96.91(18) ?
C31 O14 La . . 131.9(3) ?
C31 O14 H14 . . 112(4) ?
La O14 H14 . . 116(4) ?
C7 N1 C9 . . 126.5(3) ?
C7 N1 H1A . . 116.7 ?
C9 N1 H1A . . 116.7 ?
C22 N2 C24 . . 127.3(3) ?
C22 N2 H2A . . 116.4 ?
C24 N2 H2A . . 116.4 ?
O5' N3 O6 . . 112.0(11) ?
O5' N3 O7 . . 123.3(11) ?
O6 N3 O7 . . 122.0(4) ?
O5' N3 O5 . . 32.1(13) ?
O6 N3 O5 . . 117.7(9) ?
O7 N3 O5 . . 118.3(9) ?
O9 N4 O10 . . 121.4(3) ?
O9 N4 O8 . . 117.3(3) ?
O10 N4 O8 . . 121.3(3) ?
O13 N5 O11 . . 121.3(3) ?
O13 N5 O12 . . 121.6(3) ?
O11 N5 O12 . . 117.1(3) ?
C7 C1 C2 . . 121.5(3) ?
C7 C1 C6 . . 118.1(3) ?
C2 C1 C6 . . 120.4(3) ?
O1 C2 C3 . . 120.9(3) ?
O1 C2 C1 . . 121.9(3) ?
C3 C2 C1 . . 117.2(3) ?
O2 C3 C4 . . 126.2(3) ?
O2 C3 C2 . . 112.6(3) ?
C4 C3 C2 . . 121.2(3) ?
C3 C4 C5 . . 120.8(4) ?
C3 C4 H4A . . 119.6 ?
C5 C4 H4A . . 119.6 ?
C6 C5 C4 . . 120.2(4) ?
C6 C5 H5A . . 119.9 ?
C4 C5 H5A . . 119.9 ?
C5 C6 C1 . . 120.1(4) ?
C5 C6 H6A . . 119.9 ?
C1 C6 H6A . . 119.9 ?
N1 C7 C1 . . 125.0(3) ?
N1 C7 H7A . . 117.5 ?
C1 C7 H7A . . 117.5 ?
O2 C8 H8C . . 109.5 ?
O2 C8 H8A . . 109.5 ?
H8C C8 H8A . . 109.5 ?
O2 C8 H8B . . 109.5 ?
H8C C8 H8B . . 109.5 ?
H8A C8 H8B . . 109.5 ?
C10 C9 C14 . . 120.1(3) ?
C10 C9 N1 . . 118.6(3) ?
C14 C9 N1 . . 121.4(3) ?
C9 C10 C11 . . 119.7(3) ?
C9 C10 H10A . . 120.2 ?
C11 C10 H10A . . 120.2 ?
C12 C11 C10 . . 121.0(4) ?
C12 C11 H11A . . 119.5 ?
C10 C11 H11A . . 119.5 ?
C13 C12 C11 . . 118.3(3) ?
C13 C12 C15 . . 121.2(4) ?
C11 C12 C15 . . 120.5(4) ?
C12 C13 C14 . . 122.1(3) ?
C12 C13 H13A . . 118.9 ?
C14 C13 H13A . . 118.9 ?
C13 C14 C9 . . 118.9(4) ?
C13 C14 H14A . . 120.6 ?
C9 C14 H14A . . 120.6 ?
C12 C15 H15A . . 109.5 ?
C12 C15 H15B . . 109.5 ?
H15A C15 H15B . . 109.5 ?
C12 C15 H15C . . 109.5 ?
H15A C15 H15C . . 109.5 ?
H15B C15 H15C . . 109.5 ?
C22 C16 C21 . . 119.2(3) ?
C22 C16 C17 . . 120.8(3) ?
C21 C16 C17 . . 120.0(3) ?
O3 C17 C16 . . 121.9(3) ?
O3 C17 C18 . . 121.1(3) ?
C16 C17 C18 . . 117.1(3) ?
C19 C18 O4 . . 125.7(3) ?
C19 C18 C17 . . 121.4(3) ?
O4 C18 C17 . . 113.0(3) ?
C18 C19 C20 . . 120.6(3) ?
C18 C19 H19A . . 119.7 ?
C20 C19 H19A . . 119.7 ?
C21 C20 C19 . . 120.9(3) ?
C21 C20 H20A . . 119.6 ?
C19 C20 H20A . . 119.6 ?
C20 C21 C16 . . 120.1(3) ?
C20 C21 H21A . . 120.0 ?
C16 C21 H21A . . 120.0 ?
N2 C22 C16 . . 124.7(3) ?
N2 C22 H22A . . 117.7 ?
C16 C22 H22A . . 117.7 ?
O4 C23 H23A . . 109.5 ?
O4 C23 H23B . . 109.5 ?
H23A C23 H23B . . 109.5 ?
O4 C23 H23C . . 109.5 ?
H23A C23 H23C . . 109.5 ?
H23B C23 H23C . . 109.5 ?
C25 C24 C29 . . 118.7(4) ?
C25 C24 N2 . . 118.8(3) ?
C29 C24 N2 . . 122.5(3) ?
C24 C25 C26 . . 120.6(4) ?
C24 C25 H25A . . 119.7 ?
C26 C25 H25A . . 119.7 ?
C27 C26 C25 . . 121.9(4) ?
C27 C26 H26A . . 119.0 ?
C25 C26 H26A . . 119.0 ?
C26 C27 C28 . . 116.8(4) ?
C26 C27 C30 . . 121.1(5) ?
C28 C27 C30 . . 122.1(5) ?
C29 C28 C27 . . 122.4(5) ?
C29 C28 H28A . . 118.8 ?
C27 C28 H28A . . 118.8 ?
C24 C29 C28 . . 119.7(4) ?
C24 C29 H29A . . 120.2 ?
C28 C29 H29A . . 120.2 ?
C27 C30 H30A . . 109.5 ?
C27 C30 H30B . . 109.5 ?
H30A C30 H30B . . 109.5 ?
C27 C30 H30C . . 109.5 ?
H30A C30 H30C . . 109.5 ?
H30B C30 H30C . . 109.5 ?
O14 C31 H31A . . 109.5 ?
O14 C31 H31B . . 109.5 ?
H31A C31 H31B . . 109.5 ?
O14 C31 H31C . . 109.5 ?
H31A C31 H31C . . 109.5 ?
H31B C31 H31C . . 109.5 ?

loop_
_geom_bond_atom_site_label_1
_geom_bond_atom_site_label_2
_geom_bond_site_symmetry_2
_geom_bond_distance
_geom_bond_publ_flag
La O1 . 2.429(2) ?
La O3 . 2.482(2) ?
La O14 . 2.532(3) ?
La O5' . 2.574(19) ?
La O5 . 2.59(2) ?
La O11 . 2.640(2) ?
La O8 . 2.659(3) ?
La O12 . 2.677(3) ?
La O9 . 2.682(3) ?
La O6 . 2.741(3) ?
La O4 . 2.808(2) ?
La O2 . 2.964(3) ?
O1 C2 . 1.296(4) ?
O2 C3 . 1.355(4) ?
O2 C8 . 1.426(5) ?
O3 C17 . 1.287(4) ?
O4 C18 . 1.388(4) ?
O4 C23 . 1.426(5) ?
O5 N3 . 1.342(18) ?
O5' N3 . 1.15(2) ?
O6 N3 . 1.201(5) ?
O7 N3 . 1.218(4) ?
O8 N4 . 1.249(4) ?
O9 N4 . 1.225(4) ?
O10 N4 . 1.232(4) ?
O11 N5 . 1.248(4) ?
O12 N5 . 1.248(4) ?
O13 N5 . 1.230(4) ?
O14 C31 . 1.434(6) ?
O14 H14 . 0.87(6) ?
N1 C7 . 1.293(4) ?
N1 C9 . 1.428(4) ?
N1 H1A . 0.8600 ?
N2 C22 . 1.301(4) ?
N2 C24 . 1.417(4) ?
N2 H2A . 0.8600 ?
C1 C7 . 1.408(5) ?
C1 C2 . 1.416(4) ?
C1 C6 . 1.421(5) ?
C2 C3 . 1.416(4) ?
C3 C4 . 1.364(5) ?
C4 C5 . 1.403(6) ?
C4 H4A . 0.9300 ?
C5 C6 . 1.354(6) ?
C5 H5A . 0.9300 ?
C6 H6A . 0.9300 ?
C7 H7A . 0.9300 ?
C8 H8C . 0.9600 ?
C8 H8A . 0.9600 ?
C8 H8B . 0.9600 ?
C9 C10 . 1.378(5) ?
C9 C14 . 1.384(5) ?
C10 C11 . 1.383(5) ?
C10 H10A . 0.9300 ?
C11 C12 . 1.376(5) ?
C11 H11A . 0.9300 ?
C12 C13 . 1.372(6) ?
C12 C15 . 1.515(5) ?
C13 C14 . 1.374(5) ?
C13 H13A . 0.9300 ?
C14 H14A . 0.9300 ?
C15 H15A . 0.9600 ?
C15 H15B . 0.9600 ?
C15 H15C . 0.9600 ?
C16 C22 . 1.406(5) ?
C16 C21 . 1.416(5) ?
C16 C17 . 1.422(5) ?
C17 C18 . 1.423(4) ?
C18 C19 . 1.351(5) ?
C19 C20 . 1.397(6) ?
C19 H19A . 0.9300 ?
C20 C21 . 1.350(6) ?
C20 H20A . 0.9300 ?
C21 H21A . 0.9300 ?
C22 H22A . 0.9300 ?
C23 H23A . 0.9600 ?
C23 H23B . 0.9600 ?
C23 H23C . 0.9600 ?
C24 C25 . 1.361(5) ?
C24 C29 . 1.366(5) ?
C25 C26 . 1.380(6) ?
C25 H25A . 0.9300 ?
C26 C27 . 1.350(7) ?
C26 H26A . 0.9300 ?
C27 C28 . 1.375(7) ?
C27 C30 . 1.518(6) ?
C28 C29 . 1.373(6) ?
C28 H28A . 0.9300 ?
C29 H29A . 0.9300 ?
C30 H30A . 0.9600 ?
C30 H30B . 0.9600 ?
C30 H30C . 0.9600 ?
C31 H31A . 0.9600 ?
C31 H31B . 0.9600 ?
C31 H31C . 0.9600 ?

loop_
_geom_hbond_atom_site_label_D
_geom_hbond_atom_site_label_H
_geom_hbond_atom_site_label_A
_geom_hbond_site_symmetry_A
_geom_hbond_distance_DH
_geom_hbond_distance_HA
_geom_hbond_distance_DA
_geom_hbond_angle_DHA
_geom_hbond_publ_flag
N1 H1A O1 . 0.86 2.01 2.668(3) 132.2 yes
N1 H1A O11 . 0.86 2.52 3.307(4) 153.2 yes
N2 H2A O3 . 0.86 1.95 2.627(3) 134.8 yes
N2 H2A O6 . 0.86 2.65 3.440(5) 153.7 yes

loop_
_geom_torsion_atom_site_label_1
_geom_torsion_atom_site_label_2
_geom_torsion_atom_site_label_3
_geom_torsion_atom_site_label_4
_geom_torsion_site_symmetry_1
_geom_torsion_site_symmetry_2
_geom_torsion_site_symmetry_3
_geom_torsion_site_symmetry_4
_geom_torsion
_geom_torsion_publ_flag
O3 La O1 C2 . . . . -131.3(3) ?
O14 La O1 C2 . . . . -74.0(3) ?
O5' La O1 C2 . . . . -12.8(6) ?
O5 La O1 C2 . . . . 3.6(5) ?
O11 La O1 C2 . . . . 135.5(3) ?
O8 La O1 C2 . . . . 80.0(3) ?
O12 La O1 C2 . . . . 150.9(3) ?
O9 La O1 C2 . . . . 55.7(3) ?
O6 La O1 C2 . . . . 21.1(5) ?
O4 La O1 C2 . . . . -148.2(3) ?
O2 La O1 C2 . . . . -12.9(3) ?
O1 La O2 C3 . . . . 9.7(2) ?
O3 La O2 C3 . . . . 128.2(2) ?
O14 La O2 C3 . . . . 110.3(3) ?
O5' La O2 C3 . . . . -170.3(5) ?
O5 La O2 C3 . . . . -154.0(5) ?
O11 La O2 C3 . . . . -21.6(3) ?
O8 La O2 C3 . . . . -95.5(2) ?
O12 La O2 C3 . . . . -40.7(4) ?
O9 La O2 C3 . . . . -73.5(2) ?
O6 La O2 C3 . . . . -161.5(2) ?
O4 La O2 C3 . . . . 58.0(3) ?
O1 La O2 C8 . . . . -177.5(6) ?
O3 La O2 C8 . . . . -58.9(6) ?
O14 La O2 C8 . . . . -76.8(6) ?
O5' La O2 C8 . . . . 2.6(7) ?
O5 La O2 C8 . . . . 18.9(7) ?
O11 La O2 C8 . . . . 151.3(6) ?
O8 La O2 C8 . . . . 77.4(6) ?
O12 La O2 C8 . . . . 132.1(6) ?
O9 La O2 C8 . . . . 99.4(6) ?
O6 La O2 C8 . . . . 11.3(6) ?
O4 La O2 C8 . . . . -129.2(6) ?
O1 La O3 C17 . . . . -25.9(3) ?
O14 La O3 C17 . . . . -87.9(3) ?
O5' La O3 C17 . . . . -159.9(5) ?
O5 La O3 C17 . . . . -166.5(5) ?
O11 La O3 C17 . . . . 46.5(3) ?
O8 La O3 C17 . . . . 122.2(3) ?
O12 La O3 C17 . . . . 71.4(3) ?
O9 La O3 C17 . . . . 136.3(3) ?
O6 La O3 C17 . . . . 161.9(3) ?
O4 La O3 C17 . . . . -6.9(2) ?
O2 La O3 C17 . . . . -104.6(3) ?
O1 La O4 C18 . . . . 172.4(3) ?
O3 La O4 C18 . . . . 7.0(2) ?
O14 La O4 C18 . . . . 84.9(2) ?
O5' La O4 C18 . . . . 47.5(7) ?
O5 La O4 C18 . . . . 52.8(9) ?
O11 La O4 C18 . . . . -119.5(2) ?
O8 La O4 C18 . . . . -85.4(3) ?
O12 La O4 C18 . . . . -69.2(2) ?
O9 La O4 C18 . . . . -153.9(2) ?
O6 La O4 C18 . . . . -4.4(3) ?
O2 La O4 C18 . . . . 131.9(2) ?
O1 La O4 C23 . . . . 2.6(4) ?
O3 La O4 C23 . . . . -162.7(4) ?
O14 La O4 C23 . . . . -84.9(4) ?
O5' La O4 C23 . . . . -122.3(8) ?
O5 La O4 C23 . . . . -117.0(9) ?
O11 La O4 C23 . . . . 70.7(4) ?
O8 La O4 C23 . . . . 104.8(4) ?
O12 La O4 C23 . . . . 121.0(4) ?
O9 La O4 C23 . . . . 36.3(4) ?
O6 La O4 C23 . . . . -174.2(4) ?
O2 La O4 C23 . . . . -37.9(4) ?
O1 La O5 N3 . . . . -178.7(6) ?
O3 La O5 N3 . . . . -31.2(9) ?
O14 La O5 N3 . . . . -100.7(8) ?
O5' La O5 N3 . . . . -56(3) ?
O11 La O5 N3 . . . . 99.4(8) ?
O8 La O5 N3 . . . . 79.4(8) ?
O12 La O5 N3 . . . . 38.7(10) ?
O9 La O5 N3 . . . . 129.3(9) ?
O6 La O5 N3 . . . . 7.2(5) ?
O4 La O5 N3 . . . . -69.8(13) ?
O2 La O5 N3 . . . . -163.3(10) ?
O1 La O5' N3 . . . . 153.7(9) ?
O3 La O5' N3 . . . . -67.7(11) ?
O14 La O5' N3 . . . . -139.6(12) ?
O5 La O5' N3 . . . . 88(3) ?
O11 La O5' N3 . . . . 52.1(17) ?
O8 La O5' N3 . . . . 46.0(10) ?
O12 La O5' N3 . . . . -7.9(13) ?
O9 La O5' N3 . . . . 92.7(11) ?
O6 La O5' N3 . . . . -14.2(7) ?
O4 La O5' N3 . . . . -101.8(11) ?
O2 La O5' N3 . . . . 153.8(12) ?
O1 La O6 N3 . . . . -28.9(6) ?
O3 La O6 N3 . . . . 127.9(3) ?
O14 La O6 N3 . . . . 64.2(3) ?
O5' La O6 N3 . . . . 13.1(6) ?
O5 La O6 N3 . . . . -8.0(5) ?
O11 La O6 N3 . . . . -135.9(3) ?
O8 La O6 N3 . . . . -93.5(3) ?
O12 La O6 N3 . . . . -161.7(3) ?
O9 La O6 N3 . . . . -61.4(3) ?
O4 La O6 N3 . . . . 139.1(3) ?
O2 La O6 N3 . . . . 1.0(3) ?
O1 La O8 N4 . . . . -33.1(3) ?
O3 La O8 N4 . . . . 171.8(2) ?
O14 La O8 N4 . . . . 80.2(3) ?
O5' La O8 N4 . . . . 91.4(5) ?
O5 La O8 N4 . . . . 80.2(5) ?
O11 La O8 N4 . . . . -85.5(3) ?
O12 La O8 N4 . . . . -136.4(3) ?
O9 La O8 N4 . . . . -1.0(2) ?
O6 La O8 N4 . . . . 132.6(3) ?
O4 La O8 N4 . . . . -119.8(2) ?
O2 La O8 N4 . . . . 25.9(3) ?
O1 La O9 N4 . . . . 148.8(3) ?
O3 La O9 N4 . . . . -17.0(4) ?
O14 La O9 N4 . . . . -144.7(2) ?
O5' La O9 N4 . . . . -80.7(5) ?
O5 La O9 N4 . . . . -79.2(5) ?
O11 La O9 N4 . . . . 80.0(2) ?
O8 La O9 N4 . . . . 1.1(2) ?
O12 La O9 N4 . . . . 42.1(3) ?
O6 La O9 N4 . . . . -39.7(3) ?
O4 La O9 N4 . . . . 114.1(2) ?
O2 La O9 N4 . . . . -148.8(3) ?
O1 La O11 N5 . . . . 161.2(2) ?
O3 La O11 N5 . . . . 33.3(2) ?
O14 La O11 N5 . . . . 115.4(2) ?
O5' La O11 N5 . . . . -80.9(10) ?
O5 La O11 N5 . . . . -94.4(6) ?
O8 La O11 N5 . . . . -74.5(2) ?
O12 La O11 N5 . . . . 1.05(18) ?
O9 La O11 N5 . . . . -123.8(2) ?
O6 La O11 N5 . . . . -34.6(2) ?
O4 La O11 N5 . . . . 80.1(2) ?
O2 La O11 N5 . . . . -170.17(19) ?
O1 La O12 N5 . . . . -20.1(2) ?
O3 La O12 N5 . . . . -148.1(2) ?
O14 La O12 N5 . . . . -120.0(2) ?
O5' La O12 N5 . . . . 144.1(5) ?
O5 La O12 N5 . . . . 125.2(4) ?
O11 La O12 N5 . . . . -1.04(18) ?
O8 La O12 N5 . . . . 83.4(2) ?
O9 La O12 N5 . . . . 52.0(2) ?
O6 La O12 N5 . . . . 148.4(2) ?
O4 La O12 N5 . . . . -84.0(2) ?
O2 La O12 N5 . . . . 23.0(4) ?
O1 La O14 C31 . . . . -171.4(6) ?
O3 La O14 C31 . . . . -33.1(6) ?
O5' La O14 C31 . . . . 57.6(8) ?
O5 La O14 C31 . . . . 69.3(7) ?
O11 La O14 C31 . . . . -130.7(6) ?
O8 La O14 C31 . . . . 69.3(7) ?
O12 La O14 C31 . . . . -60.6(7) ?
O9 La O14 C31 . . . . 128.8(6) ?
O6 La O14 C31 . . . . 23.6(6) ?
O4 La O14 C31 . . . . -95.8(6) ?
O2 La O14 C31 . . . . 132.8(6) ?
La O5' N3 O6 . . . . 24.1(11) ?
La O5' N3 O7 . . . . -174.5(4) ?
La O5' N3 O5 . . . . -83(3) ?
La O6 N3 O5' . . . . -21.8(10) ?
La O6 N3 O7 . . . . 176.6(4) ?
La O6 N3 O5 . . . . 13.1(9) ?
La O5 N3 O5' . . . . 74(3) ?
La O5 N3 O6 . . . . -13.9(10) ?
La O5 N3 O7 . . . . -178.0(4) ?
La O9 N4 O10 . . . . 179.3(3) ?
La O9 N4 O8 . . . . -1.8(4) ?
La O8 N4 O9 . . . . 1.9(4) ?
La O8 N4 O10 . . . . -179.3(3) ?
La O11 N5 O13 . . . . 178.8(3) ?
La O11 N5 O12 . . . . -1.8(3) ?
La O12 N5 O13 . . . . -178.9(3) ?
La O12 N5 O11 . . . . 1.8(3) ?
La O1 C2 C3 . . . . 14.8(4) ?
La O1 C2 C1 . . . . -165.3(2) ?
C7 C1 C2 O1 . . . . 3.6(5) ?
C6 C1 C2 O1 . . . . -176.7(4) ?
C7 C1 C2 C3 . . . . -176.5(3) ?
C6 C1 C2 C3 . . . . 3.2(5) ?
C8 O2 C3 C4 . . . . -0.7(7) ?
La O2 C3 C4 . . . . 173.1(3) ?
C8 O2 C3 C2 . . . . 178.7(5) ?
La O2 C3 C2 . . . . -7.5(4) ?
O1 C2 C3 O2 . . . . -1.7(4) ?
C1 C2 C3 O2 . . . . 178.4(3) ?
O1 C2 C3 C4 . . . . 177.8(3) ?
C1 C2 C3 C4 . . . . -2.2(5) ?
O2 C3 C4 C5 . . . . 180.0(4) ?
C2 C3 C4 C5 . . . . 0.6(6) ?
C3 C4 C5 C6 . . . . -0.1(8) ?
C4 C5 C6 C1 . . . . 1.2(8) ?
C7 C1 C6 C5 . . . . 176.9(5) ?
C2 C1 C6 C5 . . . . -2.8(7) ?
C9 N1 C7 C1 . . . . -178.2(4) ?
C2 C1 C7 N1 . . . . 7.1(6) ?
C6 C1 C7 N1 . . . . -172.6(4) ?
C7 N1 C9 C10 . . . . -168.9(4) ?
C7 N1 C9 C14 . . . . 11.1(6) ?
C14 C9 C10 C11 . . . . 1.5(6) ?
N1 C9 C10 C11 . . . . -178.6(4) ?
C9 C10 C11 C12 . . . . -0.3(7) ?
C10 C11 C12 C13 . . . . -1.5(7) ?
C10 C11 C12 C15 . . . . 177.6(5) ?
C11 C12 C13 C14 . . . . 2.2(7) ?
C15 C12 C13 C14 . . . . -176.9(5) ?
C12 C13 C14 C9 . . . . -1.1(7) ?
C10 C9 C14 C13 . . . . -0.8(6) ?
N1 C9 C14 C13 . . . . 179.2(4) ?
La O3 C17 C16 . . . . -174.5(2) ?
La O3 C17 C18 . . . . 6.2(4) ?
C22 C16 C17 O3 . . . . -4.4(5) ?
C21 C16 C17 O3 . . . . 177.4(3) ?
C22 C16 C17 C18 . . . . 175.0(3) ?
C21 C16 C17 C18 . . . . -3.2(4) ?
C23 O4 C18 C19 . . . . -16.6(6) ?
La O4 C18 C19 . . . . 172.7(3) ?
C23 O4 C18 C17 . . . . 163.4(4) ?
La O4 C18 C17 . . . . -7.2(4) ?
O3 C17 C18 C19 . . . . -178.1(3) ?
C16 C17 C18 C19 . . . . 2.5(5) ?
O3 C17 C18 O4 . . . . 1.8(4) ?
C16 C17 C18 O4 . . . . -177.6(3) ?
O4 C18 C19 C20 . . . . 179.8(3) ?
C17 C18 C19 C20 . . . . -0.3(6) ?
C18 C19 C20 C21 . . . . -1.2(6) ?
C19 C20 C21 C16 . . . . 0.4(6) ?
C22 C16 C21 C20 . . . . -176.3(3) ?
C17 C16 C21 C20 . . . . 1.9(5) ?
C24 N2 C22 C16 . . . . -175.9(3) ?
C21 C16 C22 N2 . . . . -179.3(3) ?
C17 C16 C22 N2 . . . . 2.5(5) ?
C22 N2 C24 C25 . . . . 175.6(4) ?
C22 N2 C24 C29 . . . . -2.3(6) ?
C29 C24 C25 C26 . . . . -0.4(7) ?
N2 C24 C25 C26 . . . . -178.4(4) ?
C24 C25 C26 C27 . . . . 0.5(8) ?
C25 C26 C27 C28 . . . . 0.1(8) ?
C25 C26 C27 C30 . . . . 179.3(5) ?
C26 C27 C28 C29 . . . . -0.7(9) ?
C30 C27 C28 C29 . . . . -179.9(6) ?
C25 C24 C29 C28 . . . . -0.2(8) ?
N2 C24 C29 C28 . . . . 177.6(5) ?
C27 C28 C29 C24 . . . . 0.8(9) ?
